data_2217302
loop_
_publ_author_name
'Polson, Matthew I. J.'
'Hanan, Garry S.'

_publ_section_title
;Bis(2-phenyl-4,6-di-2-pyridyl-1,3,5-triazine-\k^3^<i>N</i>^4^,<i>N</i>^5^,<i>N</i>^6^)ruthenium(II)
 bis(hexafluoridophosphate)
;
_journal_coeditor_code SJ2423
_journal_issue 1
_journal_name_full 'Acta Crystallographica Section E'
_journal_page_first m254
_journal_page_last m255
_journal_paper_doi 10.1107/S1600536807066883
_journal_volume 64
_journal_year 2008
_chemical_formula_iupac '[Ru (C19 H13 N5)2] (P F6)2'
_chemical_formula_moiety 'C38 H26 N10 Ru 2+, 2(F6 P -)'
_chemical_formula_sum 'C38 H26 F12 N10 P2 Ru'
_chemical_formula_weight 1013.70
_chemical_name_systematic
;
Bis(2-phenyl-4,6-di-2-pyridyl-1,3,5-triazine-
\k^3^<i>N</i>^4^,<i>N</i>^5^,<i>N</i>^6^)ruthenium(II)
bis(hexafluoridophosphate)
;
_space_group_IT_number 14
_symmetry_cell_setting monoclinic
_symmetry_space_group_name_Hall '-P 2yn'
_symmetry_space_group_name_H-M 'P 1 21/n 1'
_atom_sites_solution_hydrogens geom
_atom_sites_solution_primary direct
_atom_sites_solution_secondary difmap
_audit_creation_method SHELXL-97
_cell_angle_alpha 90.00
_cell_angle_beta 91.774(2)
_cell_angle_gamma 90.00
_cell_formula_units_Z 4
_cell_length_a 9.0995(3)
_cell_length_b 32.5979(11)
_cell_length_c 13.1451(5)
_cell_measurement_reflns_used 7650
_cell_measurement_temperature 93(2)
_cell_measurement_theta_max 52.945
_cell_measurement_theta_min 4.649
_cell_volume 3897.3(2)
_computing_cell_refinement 'SAINT (Bruker, 2007)'
_computing_data_collection 'APEX2 (Bruker, 2007)'
_computing_data_reduction 'SAINT (Bruker, 2007)'
_computing_molecular_graphics
;
ORTEP-3 for Windows (Farrugia, 1997)
;
_computing_publication_material 'publCIF (Westrip, 2008)'
_computing_structure_refinement 'SHELXL97 (Sheldrick, 1997)'
_computing_structure_solution 'SHELXS97 (Sheldrick, 1997)'
_diffrn_ambient_temperature 93(2)
_diffrn_measured_fraction_theta_full 0.999
_diffrn_measured_fraction_theta_max 0.997
_diffrn_measurement_device_type 'Bruker APEXII CCD area-detector'
_diffrn_measurement_method \w
_diffrn_radiation_monochromator graphite
_diffrn_radiation_source 'sealed tube'
_diffrn_radiation_type MoK\a
_diffrn_radiation_wavelength 0.71073
_diffrn_reflns_av_R_equivalents 0.0602
_diffrn_reflns_av_sigmaI/netI 0.0372
_diffrn_reflns_limit_h_max 11
_diffrn_reflns_limit_h_min -11
_diffrn_reflns_limit_k_max 40
_diffrn_reflns_limit_k_min -40
_diffrn_reflns_limit_l_max 15
_diffrn_reflns_limit_l_min -16
_diffrn_reflns_number 75901
_diffrn_reflns_theta_full 25.00
_diffrn_reflns_theta_max 26.56
_diffrn_reflns_theta_min 2.50
_diffrn_standards_number 0
_exptl_absorpt_coefficient_mu 0.588
_exptl_absorpt_correction_T_max 0.950000
_exptl_absorpt_correction_T_min 0.821841
_exptl_absorpt_correction_type multi-scan
_exptl_absorpt_process_details '(SADABS; Bruker, 2007)'
_exptl_crystal_colour red
_exptl_crystal_density_diffrn 1.728
_exptl_crystal_density_method 'not measured'
_exptl_crystal_description needle
_exptl_crystal_F_000 2024
_exptl_crystal_size_max 0.30
_exptl_crystal_size_mid 0.13
_exptl_crystal_size_min 0.08
_refine_diff_density_max 0.547
_refine_diff_density_min -0.565
_refine_ls_extinction_method none
_refine_ls_goodness_of_fit_ref 0.993
_refine_ls_hydrogen_treatment constr
_refine_ls_matrix_type full
_refine_ls_number_parameters 568
_refine_ls_number_reflns 8114
_refine_ls_number_restraints 0
_refine_ls_restrained_S_all 0.993
_refine_ls_R_factor_all 0.0389
_refine_ls_R_factor_gt 0.0271
_refine_ls_shift/su_max 0.000
_refine_ls_shift/su_mean 0.000
_refine_ls_structure_factor_coef Fsqd
_refine_ls_weighting_details 'calc w=1/[\s^2^(Fo^2^)+(0.0562P)^2^+0.5007P] where P=(Fo^2^+2Fc^2^)/3'
_refine_ls_weighting_scheme calc
_refine_ls_wR_factor_gt 0.0635
_refine_ls_wR_factor_ref 0.0664
_reflns_number_gt 6511
_reflns_number_total 8114
_reflns_threshold_expression I>2\s(I)
_cod_data_source_file sj2423.cif
_cod_data_source_block I
_cod_original_sg_symbol_H-M 'P 21/n'
_cod_database_code 2217302
_cod_database_fobs_code 2217302

loop_
_symmetry_equiv_pos_as_xyz
'x, y, z'
'-x+1/2, y+1/2, -z+1/2'
'-x, -y, -z'
'x-1/2, -y-1/2, z-1/2'

loop_
_atom_site_type_symbol
_atom_site_label
_atom_site_fract_x
_atom_site_fract_y
_atom_site_fract_z
_atom_site_U_iso_or_equiv
_atom_site_adp_type
_atom_site_calc_flag
_atom_site_refinement_flags
_atom_site_occupancy
Ru Ru1 0.511004(17) 0.118305(4) 0.711838(12) 0.01108(5) Uani d . 1
N N10 0.71581(17) 0.12419(5) 0.64422(12) 0.0136(4) Uani d . 1
C C10 0.8068(2) 0.09472(6) 0.61281(16) 0.0179(5) Uani d . 1
H H10 0.7805 0.0669 0.6231 0.021 Uiso calc R 1
C C11 0.9375(2) 0.10327(6) 0.56596(17) 0.0232(5) Uani d . 1
H H11 0.9978 0.0815 0.5433 0.028 Uiso calc R 1
C C12 0.9798(2) 0.14335(6) 0.55231(17) 0.0240(5) Uani d . 1
H H12 1.0700 0.1496 0.5212 0.029 Uiso calc R 1
C C13 0.8884(2) 0.17461(6) 0.58476(16) 0.0192(5) Uani d . 1
H H13 0.9150 0.2026 0.5765 0.023 Uiso calc R 1
C C14 0.7588(2) 0.16422(5) 0.62909(15) 0.0141(4) Uani d . 1
N N20 0.53678(17) 0.17849(5) 0.70707(12) 0.0123(3) Uani d . 1
N N21 0.67356(18) 0.23500(5) 0.65306(13) 0.0158(4) Uani d . 1
N N22 0.44719(18) 0.24472(5) 0.73807(12) 0.0148(4) Uani d . 1
C C20 0.6545(2) 0.19520(6) 0.66416(15) 0.0137(4) Uani d . 1
C C21 0.5662(2) 0.25871(6) 0.69099(15) 0.0147(4) Uani d . 1
C C22 0.4357(2) 0.20427(6) 0.74240(15) 0.0132(4) Uani d . 1
N N30 0.31752(18) 0.14032(5) 0.77547(12) 0.0130(3) Uani d . 1
C C30 0.2009(2) 0.11839(6) 0.80597(16) 0.0177(4) Uani d . 1
H H30 0.2042 0.0893 0.8016 0.021 Uiso calc R 1
C C31 0.0766(2) 0.13690(6) 0.84348(17) 0.0220(5) Uani d . 1
H H31 -0.0040 0.1205 0.8633 0.026 Uiso calc R 1
C C32 0.0698(2) 0.17918(6) 0.85204(17) 0.0221(5) Uani d . 1
H H32 -0.0141 0.1921 0.8790 0.027 Uiso calc R 1
C C33 0.1878(2) 0.20221(6) 0.82050(15) 0.0180(4) Uani d . 1
H H33 0.1858 0.2313 0.8247 0.022 Uiso calc R 1
C C34 0.3083(2) 0.18235(6) 0.78291(15) 0.0133(4) Uani d . 1
C C40 0.5820(2) 0.30342(6) 0.67733(16) 0.0172(4) Uani d . 1
C C41 0.6825(2) 0.31883(6) 0.60975(17) 0.0223(5) Uani d . 1
H H41 0.7451 0.3007 0.5747 0.027 Uiso calc R 1
C C42 0.6911(3) 0.36089(6) 0.59355(18) 0.0268(5) Uani d . 1
H H42 0.7585 0.3715 0.5464 0.032 Uiso calc R 1
C C43 0.6018(3) 0.38746(6) 0.64602(18) 0.0263(5) Uani d . 1
H H43 0.6081 0.4162 0.6349 0.032 Uiso calc R 1
C C44 0.5033(2) 0.37218(6) 0.71460(18) 0.0237(5) Uani d . 1
H H44 0.4433 0.3905 0.7513 0.028 Uiso calc R 1
C C45 0.4920(2) 0.33042(6) 0.72995(17) 0.0207(5) Uani d . 1
H H45 0.4232 0.3200 0.7763 0.025 Uiso calc R 1
N N50 0.40436(17) 0.10703(5) 0.57094(12) 0.0124(3) Uani d . 1
C C50 0.3662(2) 0.13390(6) 0.49749(15) 0.0141(4) Uani d . 1
H H50 0.3903 0.1620 0.5073 0.017 Uiso calc R 1
C C51 0.2932(2) 0.12242(6) 0.40811(16) 0.0162(4) Uani d . 1
H H51 0.2681 0.1424 0.3579 0.019 Uiso calc R 1
C C52 0.2572(2) 0.08161(6) 0.39243(16) 0.0172(4) Uani d . 1
H H52 0.2063 0.0732 0.3318 0.021 Uiso calc R 1
C C53 0.2965(2) 0.05329(6) 0.46646(15) 0.0161(4) Uani d . 1
H H53 0.2732 0.0251 0.4572 0.019 Uiso calc R 1
C C54 0.3700(2) 0.06633(5) 0.55407(15) 0.0120(4) Uani d . 1
N N60 0.48400(17) 0.05829(5) 0.71489(12) 0.0129(3) Uani d . 1
N N61 0.40078(18) -0.00188(5) 0.63404(12) 0.0143(4) Uani d . 1
N N62 0.51801(18) -0.00465(5) 0.79959(13) 0.0147(4) Uani d . 1
C C60 0.4180(2) 0.03841(6) 0.63663(15) 0.0137(4) Uani d . 1
C C61 0.4496(2) -0.02227(6) 0.71801(15) 0.0148(4) Uani d . 1
C C62 0.5347(2) 0.03559(6) 0.79454(15) 0.0143(4) Uani d . 1
N N70 0.61068(17) 0.10207(5) 0.85180(12) 0.0136(4) Uani d . 1
C C70 0.6809(2) 0.12700(6) 0.91947(15) 0.0158(4) Uani d . 1
H H70 0.6798 0.1557 0.9076 0.019 Uiso calc R 1
C C71 0.7543(2) 0.11210(6) 1.00527(16) 0.0187(4) Uani d . 1
H H71 0.8037 0.1305 1.0508 0.022 Uiso calc R 1
C C72 0.7560(2) 0.07045(6) 1.02492(16) 0.0197(5) Uani d . 1
H H72 0.8068 0.0599 1.0835 0.024 Uiso calc R 1
C C73 0.6820(2) 0.04436(6) 0.95750(16) 0.0173(4) Uani d . 1
H H73 0.6803 0.0156 0.9695 0.021 Uiso calc R 1
C C74 0.6111(2) 0.06077(6) 0.87298(15) 0.0145(4) Uani d . 1
C C80 0.4271(2) -0.06706(6) 0.71991(15) 0.0155(4) Uani d . 1
C C81 0.3459(2) -0.08622(6) 0.64177(16) 0.0194(5) Uani d . 1
H H81 0.3037 -0.0703 0.5878 0.023 Uiso calc R 1
C C82 0.3265(2) -0.12824(6) 0.64252(18) 0.0236(5) Uani d . 1
H H82 0.2722 -0.1411 0.5886 0.028 Uiso calc R 1
C C83 0.3860(2) -0.15176(6) 0.72169(18) 0.0237(5) Uani d . 1
H H83 0.3720 -0.1806 0.7221 0.028 Uiso calc R 1
C C84 0.4651(2) -0.13302(6) 0.79949(17) 0.0227(5) Uani d . 1
H H84 0.5049 -0.1490 0.8541 0.027 Uiso calc R 1
C C85 0.4873(2) -0.09084(6) 0.79877(16) 0.0197(5) Uani d . 1
H H85 0.5435 -0.0782 0.8522 0.024 Uiso calc R 1
P P10 0.21119(6) 0.252045(16) 0.48554(4) 0.02011(13) Uani d . 1
F F10 0.18421(15) 0.22740(4) 0.58837(10) 0.0386(4) Uani d . 1
F F11 0.26219(15) 0.29172(4) 0.54874(10) 0.0327(3) Uani d . 1
F F12 0.04573(14) 0.26820(4) 0.48256(10) 0.0362(3) Uani d . 1
F F13 0.23965(14) 0.27617(3) 0.38108(9) 0.0250(3) Uani d . 1
F F14 0.16179(15) 0.21244(4) 0.42100(10) 0.0339(3) Uani d . 1
F F15 0.37791(14) 0.23611(4) 0.48793(11) 0.0353(3) Uani d . 1
P P20 0.01052(6) 0.008488(16) 0.76644(5) 0.02301(14) Uani d . 1
F F20 -0.05493(16) -0.01201(4) 0.86490(11) 0.0395(4) Uani d . 1
F F21 -0.04478(14) 0.05249(3) 0.80299(10) 0.0278(3) Uani d . 1
F F22 -0.14343(15) 0.00207(4) 0.70590(11) 0.0369(4) Uani d . 1
F F23 0.07743(16) 0.02936(4) 0.66771(11) 0.0399(4) Uani d . 1
F F24 0.06484(16) -0.03543(4) 0.72907(12) 0.0396(4) Uani d . 1
F F25 0.16550(15) 0.01533(4) 0.82574(13) 0.0452(4) Uani d . 1

loop_
_atom_site_aniso_label
_atom_site_aniso_U_11
_atom_site_aniso_U_22
_atom_site_aniso_U_33
_atom_site_aniso_U_12
_atom_site_aniso_U_13
_atom_site_aniso_U_23
Ru1 0.01126(9) 0.00884(8) 0.01317(9) -0.00001(6) 0.00056(6) -0.00003(6)
N10 0.0122(9) 0.0126(8) 0.0159(9) 0.0005(6) -0.0007(7) 0.0005(7)
C10 0.0173(11) 0.0149(10) 0.0214(12) 0.0028(8) -0.0001(9) 0.0018(8)
C11 0.0189(12) 0.0222(11) 0.0288(13) 0.0087(9) 0.0053(10) 0.0020(9)
C12 0.0129(11) 0.0274(12) 0.0320(14) 0.0020(9) 0.0074(10) 0.0044(10)
C13 0.0155(11) 0.0182(10) 0.0240(12) -0.0028(8) 0.0010(9) 0.0028(9)
C14 0.0149(11) 0.0135(9) 0.0135(11) -0.0004(8) -0.0032(8) -0.0011(8)
N20 0.0124(9) 0.0125(8) 0.0120(9) -0.0001(6) -0.0015(7) -0.0014(6)
N21 0.0170(9) 0.0124(8) 0.0178(10) -0.0018(7) -0.0025(7) -0.0012(7)
N22 0.0182(9) 0.0106(8) 0.0153(9) 0.0016(7) -0.0031(7) -0.0012(7)
C20 0.0127(10) 0.0152(10) 0.0130(11) -0.0019(8) -0.0031(8) -0.0006(8)
C21 0.0166(11) 0.0133(9) 0.0140(11) -0.0020(8) -0.0047(8) -0.0014(8)
C22 0.0112(10) 0.0144(9) 0.0136(11) 0.0006(8) -0.0033(8) -0.0012(8)
N30 0.0139(9) 0.0137(8) 0.0114(9) -0.0001(7) -0.0002(7) -0.0005(6)
C30 0.0181(11) 0.0163(10) 0.0189(11) -0.0040(8) 0.0010(9) -0.0006(8)
C31 0.0174(12) 0.0256(11) 0.0234(13) -0.0048(9) 0.0069(9) -0.0032(9)
C32 0.0176(11) 0.0258(11) 0.0233(13) 0.0045(9) 0.0055(9) -0.0038(9)
C33 0.0198(11) 0.0168(10) 0.0174(11) 0.0017(8) 0.0010(9) -0.0008(8)
C34 0.0149(10) 0.0131(9) 0.0116(10) -0.0011(8) -0.0022(8) 0.0004(8)
C40 0.0189(11) 0.0118(9) 0.0203(12) -0.0021(8) -0.0091(9) 0.0007(8)
C41 0.0276(13) 0.0157(10) 0.0233(13) -0.0021(9) -0.0030(10) -0.0006(9)
C42 0.0321(14) 0.0194(11) 0.0283(14) -0.0084(10) -0.0078(11) 0.0061(9)
C43 0.0321(14) 0.0129(10) 0.0329(14) -0.0011(9) -0.0184(11) 0.0019(9)
C44 0.0225(12) 0.0155(10) 0.0326(14) 0.0019(9) -0.0093(10) -0.0031(9)
C45 0.0195(12) 0.0162(10) 0.0260(13) -0.0004(8) -0.0067(9) -0.0020(9)
N50 0.0096(8) 0.0120(8) 0.0156(9) 0.0008(6) 0.0028(7) -0.0017(6)
C50 0.0124(10) 0.0136(9) 0.0164(11) 0.0022(8) 0.0038(8) 0.0010(8)
C51 0.0140(10) 0.0165(10) 0.0182(11) 0.0045(8) 0.0019(8) 0.0029(8)
C52 0.0164(11) 0.0210(10) 0.0143(11) 0.0026(8) 0.0006(9) -0.0026(8)
C53 0.0138(10) 0.0142(9) 0.0202(12) 0.0006(8) 0.0016(9) -0.0032(8)
C54 0.0087(10) 0.0133(9) 0.0142(11) 0.0018(7) 0.0041(8) -0.0002(8)
N60 0.0119(9) 0.0139(8) 0.0128(9) 0.0010(6) 0.0019(7) 0.0000(7)
N61 0.0152(9) 0.0123(8) 0.0154(9) 0.0002(7) 0.0028(7) 0.0004(7)
N62 0.0139(9) 0.0123(8) 0.0180(10) -0.0002(6) 0.0026(7) 0.0007(7)
C60 0.0100(10) 0.0145(9) 0.0168(11) -0.0007(8) 0.0033(8) -0.0020(8)
C61 0.0127(10) 0.0142(9) 0.0177(11) 0.0010(8) 0.0047(8) 0.0004(8)
C62 0.0114(10) 0.0148(9) 0.0171(11) 0.0019(8) 0.0032(8) 0.0028(8)
N70 0.0125(9) 0.0119(8) 0.0166(9) -0.0002(7) 0.0021(7) -0.0002(7)
C70 0.0156(11) 0.0142(10) 0.0177(11) -0.0022(8) 0.0016(9) -0.0021(8)
C71 0.0185(11) 0.0209(11) 0.0165(11) -0.0018(9) -0.0016(9) -0.0021(8)
C72 0.0212(12) 0.0219(10) 0.0160(12) 0.0020(9) -0.0003(9) 0.0026(9)
C73 0.0180(11) 0.0146(10) 0.0194(12) -0.0006(8) 0.0024(9) 0.0024(8)
C74 0.0140(10) 0.0142(9) 0.0154(11) 0.0001(8) 0.0040(8) 0.0005(8)
C80 0.0138(11) 0.0124(9) 0.0208(12) 0.0015(8) 0.0069(9) 0.0002(8)
C81 0.0175(11) 0.0166(10) 0.0242(12) 0.0018(8) 0.0020(9) 0.0008(9)
C82 0.0228(12) 0.0163(10) 0.0318(14) -0.0018(9) 0.0008(10) -0.0053(9)
C83 0.0224(12) 0.0108(10) 0.0382(15) -0.0009(9) 0.0062(10) 0.0008(9)
C84 0.0247(13) 0.0158(10) 0.0280(14) 0.0038(9) 0.0044(10) 0.0068(9)
C85 0.0194(11) 0.0171(10) 0.0228(13) -0.0001(9) 0.0034(9) 0.0005(9)
P10 0.0221(3) 0.0165(3) 0.0213(3) -0.0062(2) -0.0066(2) 0.0052(2)
F10 0.0444(9) 0.0439(8) 0.0267(8) -0.0221(7) -0.0129(7) 0.0191(6)
F11 0.0482(9) 0.0203(6) 0.0289(8) -0.0060(6) -0.0121(7) -0.0017(6)
F12 0.0238(8) 0.0526(9) 0.0321(8) 0.0031(6) -0.0023(6) 0.0042(7)
F13 0.0325(8) 0.0205(6) 0.0221(7) -0.0048(5) -0.0007(6) 0.0061(5)
F14 0.0488(9) 0.0168(6) 0.0350(8) -0.0108(6) -0.0161(7) 0.0028(6)
F15 0.0278(8) 0.0266(7) 0.0510(9) 0.0031(6) -0.0085(7) 0.0075(6)
P20 0.0197(3) 0.0132(3) 0.0362(4) 0.0013(2) 0.0028(3) 0.0045(2)
F20 0.0471(9) 0.0261(7) 0.0462(9) 0.0023(6) 0.0159(7) 0.0127(6)
F21 0.0287(7) 0.0152(6) 0.0396(8) -0.0012(5) 0.0023(6) -0.0028(5)
F22 0.0330(8) 0.0214(7) 0.0556(10) -0.0009(6) -0.0114(7) -0.0082(6)
F23 0.0446(9) 0.0280(7) 0.0483(10) 0.0128(6) 0.0215(7) 0.0156(7)
F24 0.0415(9) 0.0165(6) 0.0616(10) 0.0101(6) 0.0152(7) 0.0042(6)
F25 0.0277(8) 0.0321(8) 0.0746(12) -0.0004(6) -0.0156(8) 0.0129(8)

loop_
_atom_type_symbol
_atom_type_description
_atom_type_scat_dispersion_real
_atom_type_scat_dispersion_imag
_atom_type_scat_source
C C 0.0033 0.0016 'International Tables Vol C Tables 4.2.6.8 and 6.1.1.4'
H H 0.0000 0.0000 'International Tables Vol C Tables 4.2.6.8 and 6.1.1.4'
N N 0.0061 0.0033 'International Tables Vol C Tables 4.2.6.8 and 6.1.1.4'
F F 0.0171 0.0103 'International Tables Vol C Tables 4.2.6.8 and 6.1.1.4'
P P 0.1023 0.0942 'International Tables Vol C Tables 4.2.6.8 and 6.1.1.4'
Ru Ru -1.2594 0.8363 'International Tables Vol C Tables 4.2.6.8 and 6.1.1.4'

loop_
_geom_angle_atom_site_label_1
_geom_angle_atom_site_label_2
_geom_angle_atom_site_label_3
_geom_angle
_geom_angle_publ_flag
N10 Ru1 N30 154.76(6) y
N60 Ru1 N20 179.28(7) y
N70 Ru1 N50 155.22(6) y
N20 Ru1 N70 103.31(6) y
N20 Ru1 N50 101.42(6) y
N20 Ru1 N10 77.77(6) y
N20 Ru1 N30 77.00(6) y
N50 Ru1 N10 91.99(6) y
N50 Ru1 N30 92.35(6) y
N60 Ru1 N50 77.85(6) y
N60 Ru1 N70 77.42(6) y
N60 Ru1 N10 102.25(6) y
N60 Ru1 N30 102.98(6) y
N70 Ru1 N10 91.67(6) y
N70 Ru1 N30 94.71(6) y
C10 N10 C14 116.93(17) ?
C10 N10 Ru1 129.03(13) ?
C14 N10 Ru1 114.03(12) ?
N10 C10 C11 122.65(18) ?
N10 C10 H10 118.7 ?
C11 C10 H10 118.7 ?
C12 C11 C10 119.80(19) ?
C12 C11 H11 120.1 ?
C10 C11 H11 120.1 ?
C11 C12 C13 118.93(19) ?
C11 C12 H12 120.5 ?
C13 C12 H12 120.5 ?
C14 C13 C12 118.61(19) ?
C14 C13 H13 120.7 ?
C12 C13 H13 120.7 ?
C13 C14 N10 123.06(18) ?
C13 C14 C20 122.33(17) ?
N10 C14 C20 114.62(17) ?
C22 N20 C20 117.20(16) ?
C22 N20 Ru1 121.87(13) ?
C20 N20 Ru1 120.87(12) ?
C20 N21 C21 114.99(17) ?
C22 N22 C21 115.08(16) ?
N21 C20 N20 123.77(18) ?
N21 C20 C14 123.59(18) ?
N20 C20 C14 112.63(16) ?
N22 C21 N21 125.27(17) ?
N22 C21 C40 118.31(17) ?
N21 C21 C40 116.42(18) ?
N22 C22 N20 123.61(18) ?
N22 C22 C34 124.21(17) ?
N20 C22 C34 112.13(16) ?
C30 N30 C34 117.11(16) ?
C30 N30 Ru1 127.86(13) ?
C34 N30 Ru1 114.98(12) ?
N30 C30 C31 122.18(18) ?
N30 C30 H30 118.9 ?
C31 C30 H30 118.9 ?
C32 C31 C30 120.11(19) ?
C32 C31 H31 119.9 ?
C30 C31 H31 119.9 ?
C33 C32 C31 118.56(19) ?
C33 C32 H32 120.7 ?
C31 C32 H32 120.7 ?
C34 C33 C32 119.07(18) ?
C34 C33 H33 120.5 ?
C32 C33 H33 120.5 ?
N30 C34 C33 122.95(17) ?
N30 C34 C22 114.00(16) ?
C33 C34 C22 122.99(17) ?
C41 C40 C45 119.70(18) ?
C41 C40 C21 120.25(18) ?
C45 C40 C21 120.01(19) ?
C40 C41 C42 119.8(2) ?
C40 C41 H41 120.1 ?
C42 C41 H41 120.1 ?
C43 C42 C41 120.2(2) ?
C43 C42 H42 119.9 ?
C41 C42 H42 119.9 ?
C44 C43 C42 120.07(19) ?
C44 C43 H43 120.0 ?
C42 C43 H43 120.0 ?
C45 C44 C43 120.2(2) ?
C45 C44 H44 119.9 ?
C43 C44 H44 119.9 ?
C44 C45 C40 120.0(2) ?
C44 C45 H45 120.0 ?
C40 C45 H45 120.0 ?
C50 N50 C54 117.38(17) ?
C50 N50 Ru1 128.60(13) ?
C54 N50 Ru1 114.01(13) ?
N50 C50 C51 122.80(18) ?
N50 C50 H50 118.6 ?
C51 C50 H50 118.6 ?
C50 C51 C52 119.45(19) ?
C50 C51 H51 120.3 ?
C52 C51 H51 120.3 ?
C53 C52 C51 118.88(19) ?
C53 C52 H52 120.6 ?
C51 C52 H52 120.6 ?
C52 C53 C54 119.35(18) ?
C52 C53 H53 120.3 ?
C54 C53 H53 120.3 ?
N50 C54 C53 122.12(18) ?
N50 C54 C60 114.54(17) ?
C53 C54 C60 123.34(17) ?
C60 N60 C62 117.61(16) ?
C60 N60 Ru1 121.10(13) ?
C62 N60 Ru1 121.27(13) ?
C60 N61 C61 115.55(17) ?
C62 N62 C61 115.62(17) ?
N61 C60 N60 123.30(18) ?
N61 C60 C54 124.22(18) ?
N60 C60 C54 112.47(16) ?
N62 C61 N61 124.81(17) ?
N62 C61 C80 117.91(18) ?
N61 C61 C80 117.28(18) ?
N62 C62 N60 123.03(18) ?
N62 C62 C74 124.68(18) ?
N60 C62 C74 112.28(16) ?
C70 N70 C74 117.23(17) ?
C70 N70 Ru1 127.56(13) ?
C74 N70 Ru1 115.09(13) ?
N70 C70 C71 122.21(18) ?
N70 C70 H70 118.9 ?
C71 C70 H70 118.9 ?
C70 C71 C72 120.02(19) ?
C70 C71 H71 120.0 ?
C72 C71 H71 120.0 ?
C71 C72 C73 118.71(19) ?
C71 C72 H72 120.6 ?
C73 C72 H72 120.6 ?
C74 C73 C72 118.93(18) ?
C74 C73 H73 120.5 ?
C72 C73 H73 120.5 ?
C73 C74 N70 122.87(18) ?
C73 C74 C62 123.19(17) ?
N70 C74 C62 113.88(17) ?
C85 C80 C81 119.08(18) ?
C85 C80 C61 120.80(19) ?
C81 C80 C61 120.12(18) ?
C82 C81 C80 120.3(2) ?
C82 C81 H81 119.9 ?
C80 C81 H81 119.9 ?
C81 C82 C83 120.4(2) ?
C81 C82 H82 119.8 ?
C83 C82 H82 119.8 ?
C84 C83 C82 119.66(19) ?
C84 C83 H83 120.2 ?
C82 C83 H83 120.2 ?
C83 C84 C85 120.5(2) ?
C83 C84 H84 119.8 ?
C85 C84 H84 119.8 ?
C84 C85 C80 120.1(2) ?
C84 C85 H85 119.9 ?
C80 C85 H85 119.9 ?
F12 P10 F10 90.99(8) ?
F12 P10 F11 90.25(8) ?
F10 P10 F11 90.97(7) ?
F12 P10 F14 90.22(8) ?
F10 P10 F14 89.70(7) ?
F11 P10 F14 179.17(9) ?
F12 P10 F15 179.52(9) ?
F10 P10 F15 89.46(8) ?
F11 P10 F15 89.57(7) ?
F14 P10 F15 89.95(8) ?
F12 P10 F13 89.68(7) ?
F10 P10 F13 178.99(8) ?
F11 P10 F13 89.79(7) ?
F14 P10 F13 89.53(7) ?
F15 P10 F13 89.87(7) ?
F20 P20 F24 90.05(7) ?
F20 P20 F21 90.18(7) ?
F24 P20 F21 179.50(9) ?
F20 P20 F23 179.55(10) ?
F24 P20 F23 90.15(7) ?
F21 P20 F23 89.63(7) ?
F20 P20 F22 90.33(8) ?
F24 P20 F22 90.25(8) ?
F21 P20 F22 89.31(7) ?
F23 P20 F22 90.08(8) ?
F20 P20 F25 90.50(9) ?
F24 P20 F25 89.90(8) ?
F21 P20 F25 90.54(7) ?
F23 P20 F25 89.10(9) ?
F22 P20 F25 179.16(9) ?

loop_
_geom_bond_atom_site_label_1
_geom_bond_atom_site_label_2
_geom_bond_distance
_geom_bond_publ_flag
Ru1 N10 2.0982(16) y
Ru1 N20 1.9773(15) y
Ru1 N30 2.0990(16) y
Ru1 N50 2.0967(16) y
Ru1 N60 1.9723(15) y
Ru1 N70 2.0939(17) y
N10 C10 1.342(2) ?
N10 C14 1.378(2) ?
C10 C11 1.385(3) ?
C10 H10 0.9500 ?
C11 C12 1.375(3) ?
C11 H11 0.9500 ?
C12 C13 1.390(3) ?
C12 H12 0.9500 ?
C13 C14 1.374(3) ?
C13 H13 0.9500 ?
C14 C20 1.470(3) ?
N20 C22 1.340(2) ?
N20 C20 1.341(2) ?
N21 C20 1.318(2) ?
N21 C21 1.353(3) ?
N22 C22 1.324(2) ?
N22 C21 1.344(3) ?
C21 C40 1.476(3) ?
C22 C34 1.475(3) ?
N30 C30 1.351(2) ?
N30 C34 1.376(2) ?
C30 C31 1.386(3) ?
C30 H30 0.9500 ?
C31 C32 1.384(3) ?
C31 H31 0.9500 ?
C32 C33 1.385(3) ?
C32 H32 0.9500 ?
C33 C34 1.378(3) ?
C33 H33 0.9500 ?
C40 C41 1.388(3) ?
C40 C45 1.400(3) ?
C41 C42 1.390(3) ?
C41 H41 0.9500 ?
C42 C43 1.386(3) ?
C42 H42 0.9500 ?
C43 C44 1.383(3) ?
C43 H43 0.9500 ?
C44 C45 1.380(3) ?
C44 H44 0.9500 ?
C45 H45 0.9500 ?
N50 C50 1.341(2) ?
N50 C54 1.380(2) ?
C50 C51 1.383(3) ?
C50 H50 0.9500 ?
C51 C52 1.384(3) ?
C51 H51 0.9500 ?
C52 C53 1.380(3) ?
C52 H52 0.9500 ?
C53 C54 1.381(3) ?
C53 H53 0.9500 ?
C54 C60 1.472(3) ?
N60 C60 1.342(2) ?
N60 C62 1.351(2) ?
N61 C60 1.323(2) ?
N61 C61 1.352(2) ?
N62 C62 1.323(2) ?
N62 C61 1.351(3) ?
C61 C80 1.475(3) ?
C62 C74 1.475(3) ?
N70 C70 1.351(2) ?
N70 C74 1.375(2) ?
C70 C71 1.381(3) ?
C70 H70 0.9500 ?
C71 C72 1.382(3) ?
C71 H71 0.9500 ?
C72 C73 1.388(3) ?
C72 H72 0.9500 ?
C73 C74 1.376(3) ?
C73 H73 0.9500 ?
C80 C85 1.393(3) ?
C80 C81 1.394(3) ?
C81 C82 1.381(3) ?
C81 H81 0.9500 ?
C82 C83 1.389(3) ?
C82 H82 0.9500 ?
C83 C84 1.376(3) ?
C83 H83 0.9500 ?
C84 C85 1.390(3) ?
C84 H84 0.9500 ?
C85 H85 0.9500 ?
P10 F12 1.5943(14) ?
P10 F10 1.5980(13) ?
P10 F11 1.5981(13) ?
P10 F14 1.6015(13) ?
P10 F15 1.6029(14) ?
P10 F13 1.6104(13) ?
P20 F20 1.5887(14) ?
P20 F24 1.5970(13) ?
P20 F21 1.5988(13) ?
P20 F23 1.6022(14) ?
P20 F22 1.6033(15) ?
P20 F25 1.6056(15) ?

loop_
_geom_hbond_atom_site_label_D
_geom_hbond_atom_site_label_H
_geom_hbond_atom_site_label_A
_geom_hbond_distance_DH
_geom_hbond_distance_HA
_geom_hbond_distance_DA
_geom_hbond_angle_DHA
C41 H41 N21 0.95 2.47 2.793(3) 99.6
C45 H45 N22 0.95 2.52 2.826(3) 99.1
C81 H81 N61 0.95 2.47 2.797(2) 100.2
C85 H85 N62 0.95 2.50 2.823(3) 99.7
